data_4076417
loop_
_publ_author_name
'Elorriaga, David'
'Carrillo-Hermosilla, Fernando'
'Anti\~nolo, Antonio'
'L\'opez-Solera, Isabel'
'Menot, B\'ereng\`ere'
'Fern\'andez-Gal\'an, Rafael'
'Villase\~nor, Elena'
'Otero, Antonio'

_publ_section_title
;
 New Alkylimido Niobium Complexes Supported by Guanidinate Ligands:
 Synthesis, Characterization, and Migratory Insertion Reactions
;
_journal_issue 5
_journal_name_full Organometallics
_journal_page_first 1840
_journal_paper_doi 10.1021/om201192w
_journal_volume 31
_journal_year 2012
_chemical_formula_moiety 'C35 H51 N4 Nb'
_chemical_formula_sum 'C35 H51 N4 Nb'
_chemical_formula_weight 620.71
_chemical_name_systematic
; 
 ? 
;
_space_group_IT_number 61
_symmetry_cell_setting orthorhombic
_symmetry_space_group_name_Hall '-P 2ac 2ab'
_symmetry_space_group_name_H-M 'P b c a'
_atom_sites_solution_hydrogens geom
_atom_sites_solution_primary direct
_atom_sites_solution_secondary difmap
_audit_creation_method SHELXL-97
_cell_angle_alpha 90.00
_cell_angle_beta 90.00
_cell_angle_gamma 90.00
_cell_formula_units_Z 8
_cell_length_a 12.8813(10)
_cell_length_b 16.6456(13)
_cell_length_c 32.319(2)
_cell_measurement_reflns_used 1437
_cell_measurement_temperature 230(2)
_cell_measurement_theta_max 16.61
_cell_measurement_theta_min 2.36
_cell_volume 6929.7(9)
_computing_cell_refinement 'Bruker SAINT'
_computing_data_collection 'Bruker APEX'
_computing_data_reduction 'Bruker SAINT'
_computing_molecular_graphics 'Bruker SHELXTL'
_computing_publication_material 'Bruker SHELXTL'
_computing_structure_refinement 'SHELXL-97 (Sheldrick, 1997)'
_computing_structure_solution 'SHELXS-97 (Sheldrick, 1990)'
_diffrn_ambient_temperature 230(2)
_diffrn_measured_fraction_theta_full 0.999
_diffrn_measured_fraction_theta_max 0.920
_diffrn_measurement_device_type 'CCD area detector'
_diffrn_measurement_method 'omega scan'
_diffrn_radiation_monochromator graphite
_diffrn_radiation_source 'fine-focus sealed tube'
_diffrn_radiation_type MoK\a
_diffrn_radiation_wavelength 0.71073
_diffrn_reflns_av_R_equivalents 0.1366
_diffrn_reflns_av_sigmaI/netI 0.1185
_diffrn_reflns_limit_h_max 17
_diffrn_reflns_limit_h_min -17
_diffrn_reflns_limit_k_max 18
_diffrn_reflns_limit_k_min -22
_diffrn_reflns_limit_l_max 43
_diffrn_reflns_limit_l_min -44
_diffrn_reflns_number 53410
_diffrn_reflns_theta_full 25.00
_diffrn_reflns_theta_max 29.47
_diffrn_reflns_theta_min 2.02
_exptl_absorpt_coefficient_mu 0.374
_exptl_absorpt_correction_T_max 0.7459
_exptl_absorpt_correction_T_min 0.6850
_exptl_absorpt_correction_type multi-scan
_exptl_absorpt_process_details SADABS
_exptl_crystal_colour Yellow
_exptl_crystal_density_diffrn 1.190
_exptl_crystal_density_method 'not measured'
_exptl_crystal_description Prismatic
_exptl_crystal_F_000 2640
_exptl_crystal_size_max 0.222
_exptl_crystal_size_mid 0.096
_exptl_crystal_size_min 0.058
_refine_diff_density_max 0.377
_refine_diff_density_min -0.471
_refine_diff_density_rms 0.075
_refine_ls_extinction_method none
_refine_ls_goodness_of_fit_ref 0.977
_refine_ls_hydrogen_treatment mixed
_refine_ls_matrix_type full
_refine_ls_number_parameters 380
_refine_ls_number_reflns 8862
_refine_ls_number_restraints 0
_refine_ls_restrained_S_all 0.977
_refine_ls_R_factor_all 0.1506
_refine_ls_R_factor_gt 0.0615
_refine_ls_shift/su_max 0.014
_refine_ls_shift/su_mean 0.000
_refine_ls_structure_factor_coef Fsqd
_refine_ls_weighting_details 'calc w=1/[\s^2^(Fo^2^)+(0.0507P)^2^+0.0000P] where P=(Fo^2^+2Fc^2^)/3'
_refine_ls_weighting_scheme calc
_refine_ls_wR_factor_gt 0.1211
_refine_ls_wR_factor_ref 0.1496
_reflns_number_gt 4368
_reflns_number_total 8862
_reflns_threshold_expression >2sigma(I)
_cod_data_source_file om201192w_si_001.cif
_cod_data_source_block 6
_cod_depositor_comments
;
The following automatic conversions were performed:

'_symmetry_cell_setting' value 'Orthorhombic' changed to
'orthorhombic' according to
/home/saulius/struct/CIF-dictionaries/cif_core.dic dictionary named
'cif_core.dic' version 2.4.1 from 2010-06-29.

Automatic conversion script
Id: cif_fix_values 1715 2011-07-08 13:25:40Z adriana 
;
_cod_original_sg_symbol_H-M Pbca
_cod_database_code 4076417

loop_
_symmetry_equiv_pos_as_xyz
'x, y, z'
'-x+1/2, -y, z+1/2'
'-x, y+1/2, -z+1/2'
'x+1/2, -y+1/2, -z'
'-x, -y, -z'
'x-1/2, y, -z-1/2'
'x, -y-1/2, z-1/2'
'-x-1/2, y-1/2, z'

loop_
_atom_site_label
_atom_site_type_symbol
_atom_site_fract_x
_atom_site_fract_y
_atom_site_fract_z
_atom_site_U_iso_or_equiv
_atom_site_adp_type
_atom_site_occupancy
_atom_site_symmetry_multiplicity
_atom_site_calc_flag
_atom_site_refinement_flags
Nb1 Nb 0.39950(2) 0.20193(2) 0.152077(10) 0.03576(12) Uani 1 1 d .
N1 N 0.3943(2) 0.2073(2) 0.20661(9) 0.0436(8) Uani 1 1 d .
N2 N 0.3091(2) 0.10176(19) 0.13694(8) 0.0386(8) Uani 1 1 d .
N3 N 0.3899(2) 0.15636(19) 0.08350(8) 0.0365(7) Uani 1 1 d .
N4 N 0.2734(3) 0.0478(2) 0.07033(10) 0.0494(10) Uani 1 1 d .
H4 H 0.232(3) 0.014(2) 0.0836(10) 0.038(11) Uiso 1 1 d .
C1 C 0.3939(3) 0.2150(3) 0.25194(12) 0.0568(13) Uani 1 1 d .
C2 C 0.3936(4) 0.1320(3) 0.27197(12) 0.0751(16) Uani 1 1 d .
H2A H 0.3284 0.1061 0.2666 0.090 Uiso 1 1 calc R
H2B H 0.4031 0.1375 0.3013 0.090 Uiso 1 1 calc R
H2C H 0.4489 0.1003 0.2606 0.090 Uiso 1 1 calc R
C3 C 0.2977(3) 0.2617(3) 0.26445(14) 0.0775(16) Uani 1 1 d .
H3A H 0.2997 0.3142 0.2521 0.093 Uiso 1 1 calc R
H3B H 0.2956 0.2669 0.2940 0.093 Uiso 1 1 calc R
H3C H 0.2369 0.2337 0.2551 0.093 Uiso 1 1 calc R
C4 C 0.4918(3) 0.2608(3) 0.26474(13) 0.0731(15) Uani 1 1 d .
H4A H 0.5521 0.2310 0.2565 0.088 Uiso 1 1 calc R
H4B H 0.4922 0.2679 0.2942 0.088 Uiso 1 1 calc R
H4C H 0.4924 0.3125 0.2515 0.088 Uiso 1 1 calc R
C5 C 0.3234(3) 0.1001(2) 0.09555(11) 0.0365(9) Uani 1 1 d .
C6 C 0.2556(3) 0.0384(2) 0.16019(11) 0.0461(11) Uani 1 1 d .
H6 H 0.2192 0.0037 0.1405 0.055 Uiso 1 1 calc R
C7 C 0.1754(3) 0.0771(3) 0.18839(12) 0.0656(14) Uani 1 1 d .
H7A H 0.2091 0.1150 0.2063 0.079 Uiso 1 1 calc R
H7B H 0.1422 0.0364 0.2047 0.079 Uiso 1 1 calc R
H7C H 0.1244 0.1044 0.1719 0.079 Uiso 1 1 calc R
C8 C 0.3331(4) -0.0120(3) 0.18353(14) 0.0671(14) Uani 1 1 d .
H8A H 0.3769 -0.0399 0.1642 0.081 Uiso 1 1 calc R
H8B H 0.2970 -0.0504 0.2004 0.081 Uiso 1 1 calc R
H8C H 0.3749 0.0220 0.2008 0.081 Uiso 1 1 calc R
C9 C 0.3171(3) 0.0131(3) 0.03220(12) 0.0566(12) Uani 1 1 d .
H9 H 0.3590 0.0538 0.0180 0.068 Uiso 1 1 calc R
C10 C 0.3835(6) -0.0566(5) 0.0427(2) 0.173(4) Uani 1 1 d .
H10A H 0.4301 -0.0421 0.0647 0.208 Uiso 1 1 calc R
H10B H 0.4228 -0.0724 0.0188 0.208 Uiso 1 1 calc R
H10C H 0.3406 -0.1006 0.0515 0.208 Uiso 1 1 calc R
C11 C 0.2325(5) -0.0130(5) 0.00485(17) 0.153(3) Uani 1 1 d .
H11A H 0.1925 -0.0539 0.0184 0.184 Uiso 1 1 calc R
H11B H 0.2611 -0.0341 -0.0203 0.184 Uiso 1 1 calc R
H11C H 0.1885 0.0320 -0.0014 0.184 Uiso 1 1 calc R
C12 C 0.3048(3) 0.3088(3) 0.13841(15) 0.0607(12) Uani 1 1 d .
H12A H 0.2631 0.3039 0.1136 0.073 Uiso 1 1 calc R
H12B H 0.2633 0.3271 0.1616 0.073 Uiso 1 1 calc R
C13 C 0.3999(4) 0.3535(3) 0.13259(17) 0.0645(13) Uani 1 1 d .
C14 C 0.4465(4) 0.3619(3) 0.09369(19) 0.0792(16) Uani 1 1 d .
H14 H 0.4112 0.3435 0.0704 0.095 Uiso 1 1 calc R
C15 C 0.5420(6) 0.3962(4) 0.0887(3) 0.117(2) Uani 1 1 d .
H15 H 0.5701 0.4009 0.0624 0.141 Uiso 1 1 calc R
C16 C 0.5973(6) 0.4240(4) 0.1224(3) 0.129(3) Uani 1 1 d .
H16 H 0.6624 0.4473 0.1190 0.155 Uiso 1 1 calc R
C17 C 0.5546(6) 0.4165(4) 0.1608(3) 0.115(3) Uani 1 1 d .
H17 H 0.5912 0.4347 0.1837 0.137 Uiso 1 1 calc R
C18 C 0.4572(4) 0.3822(3) 0.16627(18) 0.0800(16) Uani 1 1 d .
H18 H 0.4297 0.3782 0.1928 0.096 Uiso 1 1 calc R
C21 C 0.3968(3) 0.1885(2) 0.04344(11) 0.0378(9) Uani 1 1 d .
C22 C 0.3129(3) 0.2065(3) 0.01877(12) 0.0492(11) Uani 1 1 d .
H22 H 0.2466 0.1943 0.0283 0.059 Uiso 1 1 calc R
C23 C 0.3237(3) 0.2423(3) -0.01988(12) 0.0509(11) Uani 1 1 d .
H23 H 0.2649 0.2526 -0.0357 0.061 Uiso 1 1 calc R
C24 C 0.4215(3) 0.2631(3) -0.03524(11) 0.0427(10) Uani 1 1 d .
C25 C 0.5049(3) 0.2463(3) -0.01028(12) 0.0484(11) Uani 1 1 d .
H25 H 0.5711 0.2599 -0.0194 0.058 Uiso 1 1 calc R
C26 C 0.4943(3) 0.2096(2) 0.02807(12) 0.0450(10) Uani 1 1 d .
H26 H 0.5532 0.1990 0.0438 0.054 Uiso 1 1 calc R
C27 C 0.4379(3) 0.3036(3) -0.07752(13) 0.0551(12) Uani 1 1 d .
C28 C 0.5104(4) 0.2530(4) -0.10367(14) 0.0920(19) Uani 1 1 d .
H28A H 0.5738 0.2438 -0.0888 0.110 Uiso 1 1 calc R
H28B H 0.5255 0.2807 -0.1290 0.110 Uiso 1 1 calc R
H28C H 0.4780 0.2024 -0.1098 0.110 Uiso 1 1 calc R
C29 C 0.3367(4) 0.3176(5) -0.09948(16) 0.153(4) Uani 1 1 d .
H29A H 0.3492 0.3464 -0.1247 0.184 Uiso 1 1 calc R
H29B H 0.2914 0.3485 -0.0821 0.184 Uiso 1 1 calc R
H29C H 0.3048 0.2669 -0.1057 0.184 Uiso 1 1 calc R
C30 C 0.4894(4) 0.3847(3) -0.07072(15) 0.0944(19) Uani 1 1 d .
H30A H 0.5573 0.3769 -0.0592 0.113 Uiso 1 1 calc R
H30B H 0.4482 0.4161 -0.0520 0.113 Uiso 1 1 calc R
H30C H 0.4952 0.4123 -0.0967 0.113 Uiso 1 1 calc R
C31 C 0.5718(3) 0.1974(2) 0.14609(11) 0.0424(10) Uani 1 1 d .
H31A H 0.5940 0.2174 0.1193 0.051 Uiso 1 1 calc R
H31B H 0.6051 0.2286 0.1677 0.051 Uiso 1 1 calc R
C32 C 0.5955(3) 0.1108(3) 0.15055(12) 0.0421(9) Uani 1 1 d .
C33 C 0.6120(3) 0.0758(3) 0.18927(13) 0.0551(12) Uani 1 1 d .
H33 H 0.6106 0.1080 0.2128 0.066 Uiso 1 1 calc R
C34 C 0.6303(4) -0.0046(3) 0.19353(15) 0.0712(15) Uani 1 1 d .
H34 H 0.6423 -0.0258 0.2197 0.085 Uiso 1 1 calc R
C35 C 0.6311(4) -0.0546(3) 0.15961(15) 0.0705(14) Uani 1 1 d .
H35 H 0.6422 -0.1095 0.1627 0.085 Uiso 1 1 calc R
C36 C 0.6152(3) -0.0215(3) 0.12102(14) 0.0649(13) Uani 1 1 d .
H36 H 0.6167 -0.0544 0.0978 0.078 Uiso 1 1 calc R
C37 C 0.5973(3) 0.0590(3) 0.11645(12) 0.0507(11) Uani 1 1 d .
H37 H 0.5862 0.0798 0.0901 0.061 Uiso 1 1 calc R

loop_
_atom_site_aniso_label
_atom_site_aniso_U_11
_atom_site_aniso_U_22
_atom_site_aniso_U_33
_atom_site_aniso_U_23
_atom_site_aniso_U_13
_atom_site_aniso_U_12
Nb1 0.03488(19) 0.0363(2) 0.03609(19) -0.00518(17) -0.00066(16) -0.00280(17)
N1 0.0394(17) 0.051(2) 0.0400(17) -0.0125(16) 0.0011(15) -0.0046(17)
N2 0.0439(18) 0.042(2) 0.0300(16) -0.0032(15) 0.0040(14) -0.0132(16)
N3 0.0379(17) 0.040(2) 0.0321(16) 0.0008(14) 0.0037(14) -0.0072(16)
N4 0.057(2) 0.056(3) 0.0352(18) -0.0107(17) 0.0094(17) -0.022(2)
C1 0.049(2) 0.083(4) 0.039(2) -0.021(2) 0.002(2) -0.015(3)
C2 0.083(4) 0.106(5) 0.036(2) -0.004(3) 0.003(2) -0.014(3)
C3 0.055(3) 0.111(4) 0.066(3) -0.041(3) 0.015(3) -0.010(3)
C4 0.060(3) 0.106(4) 0.053(3) -0.020(3) -0.007(2) -0.020(3)
C5 0.035(2) 0.042(3) 0.033(2) -0.0035(18) 0.0005(17) -0.0015(18)
C6 0.056(2) 0.047(3) 0.035(2) -0.0019(19) 0.000(2) -0.022(2)
C7 0.056(3) 0.088(4) 0.053(3) 0.005(3) 0.012(2) -0.025(3)
C8 0.080(3) 0.050(3) 0.071(3) 0.010(3) 0.001(3) -0.015(3)
C9 0.070(3) 0.056(3) 0.043(2) -0.016(2) 0.011(2) -0.016(3)
C10 0.226(9) 0.159(8) 0.134(6) -0.072(6) -0.027(6) 0.114(7)
C11 0.138(6) 0.243(9) 0.079(4) -0.094(5) -0.010(4) -0.037(6)
C12 0.050(3) 0.053(3) 0.079(3) -0.009(2) -0.009(2) 0.010(2)
C13 0.073(3) 0.034(3) 0.087(4) -0.007(3) -0.020(3) 0.013(3)
C14 0.084(4) 0.037(3) 0.116(5) 0.008(3) -0.006(4) 0.001(3)
C15 0.097(5) 0.073(5) 0.181(8) 0.042(5) 0.008(5) -0.010(4)
C16 0.076(5) 0.067(5) 0.244(11) 0.051(6) -0.028(6) -0.021(4)
C17 0.104(6) 0.056(4) 0.184(8) 0.021(5) -0.058(5) -0.023(4)
C18 0.090(4) 0.042(3) 0.109(4) -0.003(3) -0.034(3) 0.002(3)
C21 0.0364(19) 0.044(2) 0.0325(19) 0.0043(17) 0.0009(18) -0.0012(19)
C22 0.030(2) 0.072(3) 0.045(2) 0.012(2) 0.0067(18) 0.000(2)
C23 0.036(2) 0.073(3) 0.044(2) 0.013(2) -0.008(2) 0.002(2)
C24 0.043(2) 0.050(3) 0.035(2) 0.0011(19) 0.0007(18) 0.0031(19)
C25 0.037(2) 0.065(3) 0.043(2) 0.012(2) 0.0034(19) -0.003(2)
C26 0.032(2) 0.056(3) 0.047(2) 0.010(2) -0.0029(18) -0.001(2)
C27 0.058(3) 0.068(3) 0.039(2) 0.012(2) 0.004(2) -0.002(3)
C28 0.124(5) 0.100(5) 0.052(3) 0.009(3) 0.030(3) 0.003(4)
C29 0.074(4) 0.316(11) 0.070(4) 0.112(5) -0.009(3) 0.004(5)
C30 0.129(5) 0.077(4) 0.078(4) 0.030(3) 0.018(4) 0.005(4)
C31 0.038(2) 0.047(3) 0.042(2) 0.002(2) -0.0030(17) -0.0007(19)
C32 0.0293(18) 0.048(3) 0.049(2) 0.005(2) 0.000(2) 0.0001(19)
C33 0.057(3) 0.062(3) 0.046(2) 0.003(2) -0.010(2) 0.005(2)
C34 0.088(4) 0.066(4) 0.060(3) 0.018(3) -0.018(3) 0.013(3)
C35 0.082(4) 0.051(3) 0.078(4) 0.011(3) -0.011(3) 0.012(3)
C36 0.070(3) 0.063(4) 0.061(3) -0.006(3) -0.006(3) 0.019(3)
C37 0.051(2) 0.057(3) 0.044(2) 0.005(2) -0.002(2) 0.014(2)

loop_
_atom_type_symbol
_atom_type_description
_atom_type_scat_dispersion_real
_atom_type_scat_dispersion_imag
_atom_type_scat_source
C C 0.0033 0.0016 'International Tables Vol C Tables 4.2.6.8 and 6.1.1.4'
H H 0.0000 0.0000 'International Tables Vol C Tables 4.2.6.8 and 6.1.1.4'
N N 0.0061 0.0033 'International Tables Vol C Tables 4.2.6.8 and 6.1.1.4'
Nb Nb -2.0727 0.6215 'International Tables Vol C Tables 4.2.6.8 and 6.1.1.4'

loop_
_geom_angle_atom_site_label_1
_geom_angle_atom_site_label_2
_geom_angle_atom_site_label_3
_geom_angle
N1 Nb1 N2 104.63(13)
N1 Nb1 C12 97.96(16)
N2 Nb1 C12 106.79(15)
N1 Nb1 C31 97.25(13)
N2 Nb1 C31 120.45(13)
C12 Nb1 C31 124.17(16)
N1 Nb1 N3 163.18(13)
N2 Nb1 N3 59.45(10)
C12 Nb1 N3 92.43(14)
C31 Nb1 N3 87.69(12)
N1 Nb1 C13 101.12(16)
N2 Nb1 C13 135.89(13)
C12 Nb1 C13 33.76(15)
C31 Nb1 C13 90.56(15)
N3 Nb1 C13 94.88(14)
N1 Nb1 C5 134.32(13)
N2 Nb1 C5 29.78(10)
C12 Nb1 C5 99.89(14)
C31 Nb1 C5 106.49(13)
N3 Nb1 C5 29.72(9)
C13 Nb1 C5 116.73(14)
C1 N1 Nb1 177.1(3)
C5 N2 C6 123.8(3)
C5 N2 Nb1 99.9(2)
C6 N2 Nb1 135.6(2)
C5 N3 C21 125.4(3)
C5 N3 Nb1 89.2(2)
C21 N3 Nb1 138.2(2)
C5 N4 C9 125.0(3)
C5 N4 H4 113(2)
C9 N4 H4 113(2)
N1 C1 C3 108.2(4)
N1 C1 C2 110.1(4)
C3 C1 C2 110.4(4)
N1 C1 C4 108.1(3)
C3 C1 C4 110.2(4)
C2 C1 C4 109.9(4)
C1 C2 H2A 109.5
C1 C2 H2B 109.5
H2A C2 H2B 109.5
C1 C2 H2C 109.5
H2A C2 H2C 109.5
H2B C2 H2C 109.5
C1 C3 H3A 109.5
C1 C3 H3B 109.5
H3A C3 H3B 109.5
C1 C3 H3C 109.5
H3A C3 H3C 109.5
H3B C3 H3C 109.5
C1 C4 H4A 109.5
C1 C4 H4B 109.5
H4A C4 H4B 109.5
C1 C4 H4C 109.5
H4A C4 H4C 109.5
H4B C4 H4C 109.5
N3 C5 N2 111.3(3)
N3 C5 N4 125.7(3)
N2 C5 N4 123.0(3)
N3 C5 Nb1 61.13(19)
N2 C5 Nb1 50.28(18)
N4 C5 Nb1 172.2(3)
N2 C6 C8 110.2(3)
N2 C6 C7 108.7(3)
C8 C6 C7 112.7(3)
N2 C6 H6 108.3
C8 C6 H6 108.3
C7 C6 H6 108.3
C6 C7 H7A 109.5
C6 C7 H7B 109.5
H7A C7 H7B 109.5
C6 C7 H7C 109.5
H7A C7 H7C 109.5
H7B C7 H7C 109.5
C6 C8 H8A 109.5
C6 C8 H8B 109.5
H8A C8 H8B 109.5
C6 C8 H8C 109.5
H8A C8 H8C 109.5
H8B C8 H8C 109.5
C11 C9 N4 109.6(4)
C11 C9 C10 109.6(5)
N4 C9 C10 109.6(4)
C11 C9 H9 109.3
N4 C9 H9 109.3
C10 C9 H9 109.3
C9 C10 H10A 109.5
C9 C10 H10B 109.5
H10A C10 H10B 109.5
C9 C10 H10C 109.5
H10A C10 H10C 109.5
H10B C10 H10C 109.5
C9 C11 H11A 109.5
C9 C11 H11B 109.5
H11A C11 H11B 109.5
C9 C11 H11C 109.5
H11A C11 H11C 109.5
H11B C11 H11C 109.5
C13 C12 Nb1 88.5(3)
C13 C12 H12A 113.9
Nb1 C12 H12A 113.9
C13 C12 H12B 113.9
Nb1 C12 H12B 113.9
H12A C12 H12B 111.1
C18 C13 C14 116.1(5)
C18 C13 C12 121.4(5)
C14 C13 C12 122.1(5)
C18 C13 Nb1 98.2(3)
C14 C13 Nb1 108.4(3)
C12 C13 Nb1 57.8(2)
C15 C14 C13 122.2(6)
C15 C14 H14 118.9
C13 C14 H14 118.9
C14 C15 C16 120.9(8)
C14 C15 H15 119.5
C16 C15 H15 119.5
C17 C16 C15 118.5(7)
C17 C16 H16 120.8
C15 C16 H16 120.8
C16 C17 C18 121.3(7)
C16 C17 H17 119.4
C18 C17 H17 119.4
C17 C18 C13 121.1(6)
C17 C18 H18 119.5
C13 C18 H18 119.5
C22 C21 C26 116.5(3)
C22 C21 N3 124.6(3)
C26 C21 N3 118.8(3)
C21 C22 C23 122.3(3)
C21 C22 H22 118.8
C23 C22 H22 118.8
C22 C23 C24 121.0(4)
C22 C23 H23 119.5
C24 C23 H23 119.5
C25 C24 C23 116.5(4)
C25 C24 C27 120.3(3)
C23 C24 C27 123.2(3)
C24 C25 C26 122.5(4)
C24 C25 H25 118.8
C26 C25 H25 118.8
C25 C26 C21 121.2(3)
C25 C26 H26 119.4
C21 C26 H26 119.4
C29 C27 C28 110.9(4)
C29 C27 C30 108.0(5)
C28 C27 C30 107.8(4)
C29 C27 C24 111.6(4)
C28 C27 C24 109.6(4)
C30 C27 C24 108.7(4)
C27 C28 H28A 109.5
C27 C28 H28B 109.5
H28A C28 H28B 109.5
C27 C28 H28C 109.5
H28A C28 H28C 109.5
H28B C28 H28C 109.5
C27 C29 H29A 109.5
C27 C29 H29B 109.5
H29A C29 H29B 109.5
C27 C29 H29C 109.5
H29A C29 H29C 109.5
H29B C29 H29C 109.5
C27 C30 H30A 109.5
C27 C30 H30B 109.5
H30A C30 H30B 109.5
C27 C30 H30C 109.5
H30A C30 H30C 109.5
H30B C30 H30C 109.5
C32 C31 Nb1 103.3(2)
C32 C31 H31A 111.1
Nb1 C31 H31A 111.1
C32 C31 H31B 111.1
Nb1 C31 H31B 111.1
H31A C31 H31B 109.1
C33 C32 C37 116.5(4)
C33 C32 C31 121.7(4)
C37 C32 C31 121.8(4)
C34 C33 C32 121.7(4)
C34 C33 H33 119.1
C32 C33 H33 119.1
C33 C34 C35 120.9(4)
C33 C34 H34 119.5
C35 C34 H34 119.5
C34 C35 C36 118.5(5)
C34 C35 H35 120.8
C36 C35 H35 120.8
C37 C36 C35 121.0(5)
C37 C36 H36 119.5
C35 C36 H36 119.5
C36 C37 C32 121.4(4)
C36 C37 H37 119.3
C32 C37 H37 119.3

loop_
_geom_bond_atom_site_label_1
_geom_bond_atom_site_label_2
_geom_bond_distance
Nb1 N1 1.766(3)
Nb1 N2 2.091(3)
Nb1 C12 2.201(4)
Nb1 C31 2.229(4)
Nb1 N3 2.346(3)
Nb1 C13 2.601(5)
Nb1 C5 2.678(4)
N1 C1 1.471(5)
N2 C5 1.350(4)
N2 C6 1.467(4)
N3 C5 1.328(4)
N3 C21 1.404(4)
N4 C5 1.354(4)
N4 C9 1.473(5)
N4 H4 0.88(3)
C1 C3 1.519(6)
C1 C2 1.525(6)
C1 C4 1.530(5)
C2 H2A 0.9600
C2 H2B 0.9600
C2 H2C 0.9600
C3 H3A 0.9600
C3 H3B 0.9600
C3 H3C 0.9600
C4 H4A 0.9600
C4 H4B 0.9600
C4 H4C 0.9600
C6 C8 1.507(6)
C6 C7 1.521(5)
C6 H6 0.9800
C7 H7A 0.9600
C7 H7B 0.9600
C7 H7C 0.9600
C8 H8A 0.9600
C8 H8B 0.9600
C8 H8C 0.9600
C9 C11 1.470(6)
C9 C10 1.481(7)
C9 H9 0.9800
C10 H10A 0.9600
C10 H10B 0.9600
C10 H10C 0.9600
C11 H11A 0.9600
C11 H11B 0.9600
C11 H11C 0.9600
C12 C13 1.446(6)
C12 H12A 0.9700
C12 H12B 0.9700
C13 C18 1.398(6)
C13 C14 1.400(7)
C14 C15 1.365(8)
C14 H14 0.9300
C15 C16 1.380(10)
C15 H15 0.9300
C16 C17 1.363(10)
C16 H16 0.9300
C17 C18 1.390(8)
C17 H17 0.9300
C18 H18 0.9300
C21 C22 1.376(5)
C21 C26 1.396(5)
C22 C23 1.391(5)
C22 H22 0.9300
C23 C24 1.397(5)
C23 H23 0.9300
C24 C25 1.373(5)
C24 C27 1.538(5)
C25 C26 1.388(5)
C25 H25 0.9300
C26 H26 0.9300
C27 C29 1.502(6)
C27 C28 1.516(6)
C27 C30 1.520(6)
C28 H28A 0.9600
C28 H28B 0.9600
C28 H28C 0.9600
C29 H29A 0.9600
C29 H29B 0.9600
C29 H29C 0.9600
C30 H30A 0.9600
C30 H30B 0.9600
C30 H30C 0.9600
C31 C32 1.480(5)
C31 H31A 0.9700
C31 H31B 0.9700
C32 C33 1.397(5)
C32 C37 1.399(5)
C33 C34 1.365(6)
C33 H33 0.9300
C34 C35 1.377(6)
C34 H34 0.9300
C35 C36 1.379(6)
C35 H35 0.9300
C36 C37 1.368(6)
C36 H36 0.9300
C37 H37 0.9300
